data_4079647
loop_
_publ_author_name
'Pellarin, Kyle R.'
'McCready, Matthew S.'
'Sutherland, Thomas I.'
'Puddephatt, Richard J.'

_publ_section_title
;
 Oxidative Addition of Phthaloyl Peroxide to Dimethylplatinum(II)
 Complexes
;
_journal_issue 23
_journal_name_full Organometallics
_journal_page_first 8291
_journal_paper_doi 10.1021/om3009074
_journal_volume 31
_journal_year 2012
_chemical_formula_moiety 'C21 H20 N2 O6 Pt'
_chemical_formula_sum 'C21 H20 N2 O6 Pt'
_chemical_formula_weight 591.48
_chemical_name_systematic
; 
 ? 
;
_space_group_IT_number 15
_symmetry_cell_setting monoclinic
_symmetry_space_group_name_Hall '-C 2yc'
_symmetry_space_group_name_H-M 'C 1 2/c 1'
_atom_sites_solution_hydrogens geom
_atom_sites_solution_primary direct
_atom_sites_solution_secondary difmap
_audit_creation_method SHELXL-97
_cell_angle_alpha 90.00
_cell_angle_beta 115.614(2)
_cell_angle_gamma 90.00
_cell_formula_units_Z 8
_cell_length_a 34.149(3)
_cell_length_b 7.8620(6)
_cell_length_c 16.3098(13)
_cell_measurement_reflns_used 4088
_cell_measurement_temperature 150(2)
_cell_measurement_theta_max 26.61
_cell_measurement_theta_min 1.32
_cell_volume 3948.5(6)
_computing_cell_refinement 'Bruker SAINT'
_computing_data_collection 'Bruker APEX2'
_computing_data_reduction 'Bruker SAINT'
_computing_molecular_graphics 'Bruker SHELXTL'
_computing_publication_material 'Bruker SHELXTL'
_computing_structure_refinement 'SHELXL-97 (Sheldrick, 2008)'
_computing_structure_solution 'SHELXS-97 (Sheldrick, 2008)'
_diffrn_ambient_temperature 150(2)
_diffrn_measured_fraction_theta_full 0.991
_diffrn_measured_fraction_theta_max 0.991
_diffrn_measurement_device_type 'Bruker APEX-II CCD'
_diffrn_measurement_method '\f and \w scans'
_diffrn_radiation_monochromator graphite
_diffrn_radiation_source 'fine-focus sealed tube'
_diffrn_radiation_type MoK\a
_diffrn_radiation_wavelength 0.71073
_diffrn_reflns_av_R_equivalents 0.0930
_diffrn_reflns_av_sigmaI/netI 0.0709
_diffrn_reflns_limit_h_max 42
_diffrn_reflns_limit_h_min -32
_diffrn_reflns_limit_k_max 9
_diffrn_reflns_limit_k_min -9
_diffrn_reflns_limit_l_max 20
_diffrn_reflns_limit_l_min -20
_diffrn_reflns_number 27544
_diffrn_reflns_theta_full 26.61
_diffrn_reflns_theta_max 26.61
_diffrn_reflns_theta_min 1.32
_exptl_absorpt_coefficient_mu 7.150
_exptl_absorpt_correction_T_max 0.6777
_exptl_absorpt_correction_T_min 0.1107
_exptl_absorpt_correction_type multi-scan
_exptl_absorpt_process_details 'SADABS (Bruker, 2006)'
_exptl_crystal_colour colourless
_exptl_crystal_density_diffrn 1.990
_exptl_crystal_density_method 'not measured'
_exptl_crystal_description needle
_exptl_crystal_F_000 2288
_exptl_crystal_size_max 0.55
_exptl_crystal_size_mid 0.08
_exptl_crystal_size_min 0.06
_refine_diff_density_max 2.613
_refine_diff_density_min -1.627
_refine_diff_density_rms 0.216
_refine_ls_extinction_method none
_refine_ls_goodness_of_fit_ref 0.936
_refine_ls_hydrogen_treatment constr
_refine_ls_matrix_type full
_refine_ls_number_parameters 272
_refine_ls_number_reflns 4088
_refine_ls_number_restraints 0
_refine_ls_restrained_S_all 0.936
_refine_ls_R_factor_all 0.0807
_refine_ls_R_factor_gt 0.0442
_refine_ls_shift/su_max 0.000
_refine_ls_shift/su_mean 0.000
_refine_ls_structure_factor_coef Fsqd
_refine_ls_weighting_details 'calc w=1/[\s^2^(Fo^2^)+(0.1000P)^2^+0.0000P] where P=(Fo^2^+2Fc^2^)/3'
_refine_ls_weighting_scheme calc
_refine_ls_wR_factor_gt 0.1207
_refine_ls_wR_factor_ref 0.1427
_reflns_number_gt 2818
_reflns_number_total 4088
_reflns_threshold_expression >2sigma(I)
_cod_data_source_file om3009074_si_001.cif
_cod_data_source_block 7
_cod_original_cell_volume 3948.6(5)
_cod_original_sg_symbol_H-M C2/c
_cod_database_code 4079647

loop_
_symmetry_equiv_pos_as_xyz
'x, y, z'
'-x, y, -z+1/2'
'x+1/2, y+1/2, z'
'-x+1/2, y+1/2, -z+1/2'
'-x, -y, -z'
'x, -y, z-1/2'
'-x+1/2, -y+1/2, -z'
'x+1/2, -y+1/2, z-1/2'

loop_
_atom_site_label
_atom_site_type_symbol
_atom_site_fract_x
_atom_site_fract_y
_atom_site_fract_z
_atom_site_U_iso_or_equiv
_atom_site_adp_type
_atom_site_occupancy
_atom_site_symmetry_multiplicity
_atom_site_calc_flag
_atom_site_refinement_flags
Pt1 Pt 0.416246(12) -0.12710(5) -0.17695(2) 0.02058(15) Uani 1 1 d .
N1 N 0.3696(3) -0.0384(11) -0.3072(6) 0.0235(19) Uani 1 1 d .
N2 N 0.4299(3) -0.3296(10) -0.2496(6) 0.0236(19) Uani 1 1 d .
O1 O 0.4548(2) -0.0117(8) -0.2243(4) 0.0202(14) Uani 1 1 d .
O2 O 0.3777(2) -0.2492(9) -0.1284(5) 0.0276(17) Uani 1 1 d .
O3 O 0.3417(3) -0.3886(10) -0.2595(5) 0.0375(19) Uani 1 1 d .
O4 O 0.2754(3) -0.5631(12) -0.3303(6) 0.046(2) Uani 1 1 d .
H20 H 0.3017 -0.5344 -0.3054 0.070 Uiso 1 1 calc R
O5 O 0.2251(3) -0.6382(14) -0.2895(7) 0.067(3) Uani 1 1 d .
O6 O 0.4579(2) 0.0053(9) -0.3642(4) 0.0225(15) Uani 1 1 d .
H6 H 0.4849 -0.0038 -0.3335 0.034 Uiso 1 1 calc R
C1 C 0.3281(3) 0.0042(14) -0.3347(7) 0.029(2) Uani 1 1 d .
H1 H 0.3147 -0.0110 -0.2948 0.035 Uiso 1 1 calc R
C2 C 0.3039(4) 0.0708(16) -0.4215(9) 0.039(3) Uani 1 1 d .
H2 H 0.2743 0.1013 -0.4407 0.047 Uiso 1 1 calc R
C3 C 0.3236(4) 0.0920(15) -0.4796(9) 0.039(3) Uani 1 1 d .
H3 H 0.3077 0.1359 -0.5391 0.046 Uiso 1 1 calc R
C4 C 0.3674(3) 0.0475(14) -0.4489(7) 0.027(2) Uani 1 1 d .
H4 H 0.3818 0.0613 -0.4870 0.033 Uiso 1 1 calc R
C5 C 0.3892(3) -0.0167(13) -0.3622(7) 0.021(2) Uani 1 1 d .
C6 C 0.4368(3) -0.0690(13) -0.3172(7) 0.019(2) Uani 1 1 d .
C7 C 0.4402(3) -0.2624(13) -0.3140(7) 0.021(2) Uani 1 1 d .
C8 C 0.4517(3) -0.3662(14) -0.3691(7) 0.030(2) Uani 1 1 d .
H8 H 0.4578 -0.3186 -0.4158 0.036 Uiso 1 1 calc R
C9 C 0.4539(4) -0.5392(15) -0.3551(8) 0.034(3) Uani 1 1 d .
H9 H 0.4628 -0.6121 -0.3904 0.040 Uiso 1 1 calc R
C10 C 0.4431(4) -0.6061(14) -0.2892(9) 0.035(3) Uani 1 1 d .
H10 H 0.4434 -0.7256 -0.2804 0.042 Uiso 1 1 calc R
C11 C 0.4320(3) -0.4972(15) -0.2360(7) 0.031(2) Uani 1 1 d .
H11 H 0.4256 -0.5426 -0.1891 0.037 Uiso 1 1 calc R
C12 C 0.4663(3) -0.2013(15) -0.0556(7) 0.029(2) Uani 1 1 d .
H12A H 0.4676 -0.1252 -0.0069 0.044 Uiso 1 1 calc R
H12B H 0.4938 -0.1958 -0.0607 0.044 Uiso 1 1 calc R
H12C H 0.4612 -0.3182 -0.0416 0.044 Uiso 1 1 calc R
C13 C 0.4074(4) 0.0886(14) -0.1185(8) 0.034(3) Uani 1 1 d .
H13A H 0.3937 0.0602 -0.0785 0.051 Uiso 1 1 calc R
H13B H 0.3887 0.1671 -0.1660 0.051 Uiso 1 1 calc R
H13C H 0.4356 0.1426 -0.0829 0.051 Uiso 1 1 calc R
C14 C 0.3503(4) -0.3622(14) -0.1793(7) 0.028(2) Uani 1 1 d .
C15 C 0.3304(3) -0.4666(14) -0.1285(7) 0.027(2) Uani 1 1 d .
C16 C 0.3527(4) -0.4639(16) -0.0341(8) 0.036(3) Uani 1 1 d .
H16 H 0.3787 -0.3994 -0.0064 0.043 Uiso 1 1 calc R
C17 C 0.3382(4) -0.5517(18) 0.0199(9) 0.044(3) Uani 1 1 d .
H17 H 0.3536 -0.5444 0.0842 0.053 Uiso 1 1 calc R
C18 C 0.3012(4) -0.6506(15) -0.0183(9) 0.041(3) Uani 1 1 d .
H18 H 0.2911 -0.7120 0.0190 0.049 Uiso 1 1 calc R
C19 C 0.2792(4) -0.6582(16) -0.1124(9) 0.045(3) Uani 1 1 d .
H19 H 0.2540 -0.7277 -0.1391 0.053 Uiso 1 1 calc R
C20 C 0.2922(4) -0.5706(15) -0.1677(9) 0.035(3) Uani 1 1 d .
C21 C 0.2619(4) -0.5927(16) -0.2676(9) 0.041(3) Uani 1 1 d .

loop_
_atom_site_aniso_label
_atom_site_aniso_U_11
_atom_site_aniso_U_22
_atom_site_aniso_U_33
_atom_site_aniso_U_23
_atom_site_aniso_U_13
_atom_site_aniso_U_12
Pt1 0.0235(2) 0.0218(2) 0.0189(2) -0.00031(18) 0.01144(16) -0.00250(18)
N1 0.023(5) 0.021(5) 0.023(4) 0.003(4) 0.006(4) 0.002(4)
N2 0.018(4) 0.018(5) 0.027(5) 0.000(4) 0.002(4) -0.002(3)
O1 0.023(4) 0.019(4) 0.023(4) -0.002(3) 0.013(3) -0.004(3)
O2 0.024(4) 0.033(4) 0.025(4) -0.002(3) 0.010(3) -0.009(3)
O3 0.037(4) 0.048(5) 0.032(4) -0.011(4) 0.019(4) -0.015(4)
O4 0.039(5) 0.064(6) 0.041(5) -0.010(5) 0.023(4) -0.014(4)
O5 0.052(6) 0.105(9) 0.044(6) -0.009(6) 0.022(5) -0.044(6)
O6 0.019(3) 0.027(4) 0.025(4) 0.002(3) 0.012(3) 0.000(3)
C1 0.023(5) 0.034(6) 0.028(6) -0.002(5) 0.009(5) 0.000(5)
C2 0.020(6) 0.045(7) 0.050(8) 0.001(6) 0.013(6) 0.005(5)
C3 0.033(6) 0.035(7) 0.040(7) -0.003(5) 0.009(6) 0.002(5)
C4 0.032(6) 0.027(6) 0.021(5) -0.003(5) 0.010(5) -0.002(5)
C5 0.025(5) 0.018(5) 0.023(5) 0.000(4) 0.012(4) -0.004(4)
C6 0.026(5) 0.021(5) 0.017(5) 0.004(4) 0.014(4) -0.003(4)
C7 0.013(5) 0.029(6) 0.022(5) -0.006(4) 0.008(4) -0.002(4)
C8 0.031(6) 0.032(6) 0.028(6) 0.000(5) 0.013(5) -0.004(5)
C9 0.029(6) 0.028(6) 0.042(7) -0.008(5) 0.014(5) 0.007(5)
C10 0.035(6) 0.017(6) 0.044(7) -0.004(5) 0.007(5) 0.001(5)
C11 0.031(6) 0.030(6) 0.027(6) 0.004(5) 0.008(5) -0.002(5)
C12 0.026(6) 0.038(6) 0.025(6) 0.002(5) 0.011(5) -0.005(5)
C13 0.046(7) 0.032(7) 0.031(6) -0.007(5) 0.024(6) -0.007(5)
C14 0.033(6) 0.025(6) 0.028(6) 0.005(5) 0.015(5) 0.004(5)
C15 0.026(6) 0.030(6) 0.023(5) -0.001(5) 0.009(4) -0.002(5)
C16 0.042(7) 0.036(7) 0.034(7) -0.003(6) 0.021(6) -0.008(6)
C17 0.028(6) 0.063(9) 0.040(7) 0.007(7) 0.013(6) -0.003(6)
C18 0.044(7) 0.043(8) 0.043(7) 0.021(6) 0.026(6) 0.005(6)
C19 0.035(7) 0.047(8) 0.049(8) 0.002(6) 0.016(6) -0.012(6)
C20 0.026(6) 0.034(6) 0.054(8) -0.007(6) 0.024(6) -0.003(5)
C21 0.044(7) 0.049(8) 0.037(7) -0.017(6) 0.024(6) -0.021(6)

loop_
_atom_type_symbol
_atom_type_description
_atom_type_scat_dispersion_real
_atom_type_scat_dispersion_imag
_atom_type_scat_source
C C 0.0033 0.0016 'International Tables Vol C Tables 4.2.6.8 and 6.1.1.4'
H H 0.0000 0.0000 'International Tables Vol C Tables 4.2.6.8 and 6.1.1.4'
N N 0.0061 0.0033 'International Tables Vol C Tables 4.2.6.8 and 6.1.1.4'
O O 0.0106 0.0060 'International Tables Vol C Tables 4.2.6.8 and 6.1.1.4'
Pt Pt -1.7033 8.3905 'International Tables Vol C Tables 4.2.6.8 and 6.1.1.4'

loop_
_geom_angle_atom_site_label_1
_geom_angle_atom_site_label_2
_geom_angle_atom_site_label_3
_geom_angle
O1 Pt1 C13 93.3(4)
O1 Pt1 O2 178.8(3)
C13 Pt1 O2 87.7(4)
O1 Pt1 C12 95.0(4)
C13 Pt1 C12 90.9(5)
O2 Pt1 C12 84.3(4)
O1 Pt1 N1 78.6(3)
C13 Pt1 N1 89.8(4)
O2 Pt1 N1 102.1(3)
C12 Pt1 N1 173.6(4)
O1 Pt1 N2 77.8(3)
C13 Pt1 N2 170.9(4)
O2 Pt1 N2 101.3(3)
C12 Pt1 N2 91.8(4)
N1 Pt1 N2 86.6(3)
C1 N1 C5 120.6(9)
C1 N1 Pt1 129.9(7)
C5 N1 Pt1 109.4(6)
C11 N2 C7 120.3(10)
C11 N2 Pt1 130.3(8)
C7 N2 Pt1 109.3(7)
C6 O1 Pt1 102.1(5)
C14 O2 Pt1 118.6(7)
C21 O4 H20 109.5
C6 O6 H6 109.5
N1 C1 C2 120.8(10)
N1 C1 H1 119.6
C2 C1 H1 119.6
C3 C2 C1 119.2(11)
C3 C2 H2 120.4
C1 C2 H2 120.4
C2 C3 C4 119.0(11)
C2 C3 H3 120.5
C4 C3 H3 120.5
C5 C4 C3 118.6(10)
C5 C4 H4 120.7
C3 C4 H4 120.7
N1 C5 C4 121.9(9)
N1 C5 C6 112.3(8)
C4 C5 C6 125.8(9)
O6 C6 O1 111.2(8)
O6 C6 C5 108.7(8)
O1 C6 C5 107.8(8)
O6 C6 C7 112.8(8)
O1 C6 C7 106.6(8)
C5 C6 C7 109.6(8)
N2 C7 C8 120.9(10)
N2 C7 C6 112.0(9)
C8 C7 C6 127.1(10)
C9 C8 C7 119.0(10)
C9 C8 H8 120.5
C7 C8 H8 120.5
C8 C9 C10 119.4(11)
C8 C9 H9 120.3
C10 C9 H9 120.3
C9 C10 C11 119.4(10)
C9 C10 H10 120.3
C11 C10 H10 120.3
N2 C11 C10 121.0(11)
N2 C11 H11 119.5
C10 C11 H11 119.5
Pt1 C12 H12A 109.5
Pt1 C12 H12B 109.5
H12A C12 H12B 109.5
Pt1 C12 H12C 109.5
H12A C12 H12C 109.5
H12B C12 H12C 109.5
Pt1 C13 H13A 109.5
Pt1 C13 H13B 109.5
H13A C13 H13B 109.5
Pt1 C13 H13C 109.5
H13A C13 H13C 109.5
H13B C13 H13C 109.5
O3 C14 O2 125.0(10)
O3 C14 C15 122.1(10)
O2 C14 C15 112.9(9)
C16 C15 C20 117.3(11)
C16 C15 C14 115.8(9)
C20 C15 C14 126.9(10)
C17 C16 C15 121.8(11)
C17 C16 H16 119.1
C15 C16 H16 119.1
C16 C17 C18 120.5(12)
C16 C17 H17 119.7
C18 C17 H17 119.7
C17 C18 C19 118.4(11)
C17 C18 H18 120.8
C19 C18 H18 120.8
C20 C19 C18 122.5(12)
C20 C19 H19 118.7
C18 C19 H19 118.7
C19 C20 C15 119.4(12)
C19 C20 C21 113.0(10)
C15 C20 C21 127.6(11)
O5 C21 O4 119.7(12)
O5 C21 C20 119.5(11)
O4 C21 C20 120.7(11)

loop_
_geom_bond_atom_site_label_1
_geom_bond_atom_site_label_2
_geom_bond_distance
Pt1 O1 2.009(6)
Pt1 C13 2.030(11)
Pt1 O2 2.046(7)
Pt1 C12 2.062(11)
Pt1 N1 2.146(8)
Pt1 N2 2.153(9)
N1 C1 1.333(13)
N1 C5 1.343(12)
N2 C11 1.333(14)
N2 C7 1.351(13)
O1 C6 1.438(11)
O2 C14 1.297(13)
O3 C14 1.226(13)
O4 C21 1.312(14)
O4 H20 0.8400
O5 C21 1.204(15)
O6 C6 1.388(11)
O6 H6 0.8400
C1 C2 1.397(17)
C1 H1 0.9500
C2 C3 1.388(17)
C2 H2 0.9500
C3 C4 1.401(15)
C3 H3 0.9500
C4 C5 1.378(14)
C4 H4 0.9500
C5 C6 1.520(14)
C6 C7 1.524(15)
C7 C8 1.390(14)
C8 C9 1.376(15)
C8 H8 0.9500
C9 C10 1.382(17)
C9 H9 0.9500
C10 C11 1.385(16)
C10 H10 0.9500
C11 H11 0.9500
C12 H12A 0.9800
C12 H12B 0.9800
C12 H12C 0.9800
C13 H13A 0.9800
C13 H13B 0.9800
C13 H13C 0.9800
C14 C15 1.520(15)
C15 C16 1.392(14)
C15 C20 1.435(15)
C16 C17 1.370(16)
C16 H16 0.9500
C17 C18 1.380(18)
C17 H17 0.9500
C18 C19 1.389(18)
C18 H18 0.9500
C19 C20 1.352(17)
C19 H19 0.9500
C20 C21 1.515(18)

loop_
_geom_torsion_atom_site_label_1
_geom_torsion_atom_site_label_2
_geom_torsion_atom_site_label_3
_geom_torsion_atom_site_label_4
_geom_torsion
O1 Pt1 N1 C1 -151.9(10)
C13 Pt1 N1 C1 -58.5(10)
O2 Pt1 N1 C1 29.1(10)
C12 Pt1 N1 C1 -154(3)
N2 Pt1 N1 C1 129.9(10)
O1 Pt1 N1 C5 23.5(6)
C13 Pt1 N1 C5 116.9(7)
O2 Pt1 N1 C5 -155.5(7)
C12 Pt1 N1 C5 21(4)
N2 Pt1 N1 C5 -54.7(7)
O1 Pt1 N2 C11 151.1(9)
C13 Pt1 N2 C11 164(2)
O2 Pt1 N2 C11 -28.2(9)
C12 Pt1 N2 C11 56.4(9)
N1 Pt1 N2 C11 -129.8(9)
O1 Pt1 N2 C7 -24.4(6)
C13 Pt1 N2 C7 -12(3)
O2 Pt1 N2 C7 156.2(6)
C12 Pt1 N2 C7 -119.2(7)
N1 Pt1 N2 C7 54.6(6)
C13 Pt1 O1 C6 -132.6(6)
O2 Pt1 O1 C6 81(13)
C12 Pt1 O1 C6 136.2(6)
N1 Pt1 O1 C6 -43.5(6)
N2 Pt1 O1 C6 45.4(6)
O1 Pt1 O2 C14 -72(13)
C13 Pt1 O2 C14 140.9(8)
C12 Pt1 O2 C14 -128.0(8)
N1 Pt1 O2 C14 51.6(8)
N2 Pt1 O2 C14 -37.2(8)
C5 N1 C1 C2 0.5(16)
Pt1 N1 C1 C2 175.5(8)
N1 C1 C2 C3 0.2(18)
C1 C2 C3 C4 -0.7(18)
C2 C3 C4 C5 0.4(17)
C1 N1 C5 C4 -0.9(15)
Pt1 N1 C5 C4 -176.8(8)
C1 N1 C5 C6 178.6(9)
Pt1 N1 C5 C6 2.7(10)
C3 C4 C5 N1 0.4(16)
C3 C4 C5 C6 -179.0(10)
Pt1 O1 C6 O6 176.8(6)
Pt1 O1 C6 C5 57.7(7)
Pt1 O1 C6 C7 -59.9(7)
N1 C5 C6 O6 -161.1(8)
C4 C5 C6 O6 18.3(14)
N1 C5 C6 O1 -40.5(11)
C4 C5 C6 O1 138.9(10)
N1 C5 C6 C7 75.2(10)
C4 C5 C6 C7 -105.4(12)
C11 N2 C7 C8 2.1(15)
Pt1 N2 C7 C8 178.2(8)
C11 N2 C7 C6 -178.7(8)
Pt1 N2 C7 C6 -2.6(9)
O6 C6 C7 N2 163.7(8)
O1 C6 C7 N2 41.4(10)
C5 C6 C7 N2 -75.0(10)
O6 C6 C7 C8 -17.1(14)
O1 C6 C7 C8 -139.4(10)
C5 C6 C7 C8 104.1(11)
N2 C7 C8 C9 -2.3(16)
C6 C7 C8 C9 178.6(9)
C7 C8 C9 C10 2.5(17)
C8 C9 C10 C11 -2.6(17)
C7 N2 C11 C10 -2.2(15)
Pt1 N2 C11 C10 -177.3(8)
C9 C10 C11 N2 2.4(17)
Pt1 O2 C14 O3 -9.3(15)
Pt1 O2 C14 C15 168.6(7)
O3 C14 C15 C16 159.6(11)
O2 C14 C15 C16 -18.4(14)
O3 C14 C15 C20 -18.4(18)
O2 C14 C15 C20 163.6(11)
C20 C15 C16 C17 -2.2(19)
C14 C15 C16 C17 179.6(12)
C15 C16 C17 C18 2(2)
C16 C17 C18 C19 0(2)
C17 C18 C19 C20 -1(2)
C18 C19 C20 C15 1(2)
C18 C19 C20 C21 -177.4(12)
C16 C15 C20 C19 0.9(17)
C14 C15 C20 C19 178.8(11)
C16 C15 C20 C21 178.7(11)
C14 C15 C20 C21 -3.3(19)
C19 C20 C21 O5 21.1(19)
C15 C20 C21 O5 -156.8(14)
C19 C20 C21 O4 -158.7(12)
C15 C20 C21 O4 23(2)
